data_7709508
loop_
_publ_author_name
'Saab, Marina'
'Nelson, David J.'
'Leech, Matthew C.'
'Lam, Kevin'
'Nolan, Steven P.'
'Nahra, Fady'
'Van Hecke, Kristof'

_publ_section_title
;
 Reactions of N-heterocyclic carbene-based chalcogenoureas with halogens:
 a diverse range of outcomes
;
_journal_name_full 'Dalton Transactions'
_journal_paper_doi 10.1039/D2DT00010E
_journal_year 2022
_chemical_formula_moiety 'C21 H26 Cl N2, H O4 S'
_chemical_formula_sum 'C21 H27 Cl N2 O4 S'
_chemical_formula_weight 438.95
_space_group_crystal_system triclinic
_space_group_IT_number 2
_space_group_name_Hall '-P 1'
_space_group_name_H-M_alt 'P -1'
_atom_sites_solution_hydrogens geom
_atom_sites_solution_primary dual
_audit_creation_date 2020-12-03
_audit_creation_method
;
Olex2 1.2
(compiled 2018.05.29 svn.r3508 for OlexSys, GUI svn.r5506)
;
_audit_update_record
;
2021-11-12 deposited with the CCDC.	2022-02-07 downloaded from the CCDC.
;
_cell_angle_alpha 78.387(5)
_cell_angle_beta 74.490(5)
_cell_angle_gamma 66.020(6)
_cell_formula_units_Z 4
_cell_length_a 11.7200(7)
_cell_length_b 13.2714(8)
_cell_length_c 15.9571(8)
_cell_measurement_reflns_used 4124
_cell_measurement_temperature 100.0(1)
_cell_measurement_theta_max 73.3160
_cell_measurement_theta_min 4.2020
_cell_volume 2173.0(2)
_computing_cell_refinement 'CrysAlisPro 1.171.40.67a (Rigaku OD, 2019)'
_computing_data_collection 'CrysAlisPro 1.171.40.67a (Rigaku OD, 2019)'
_computing_data_reduction 'CrysAlisPro 1.171.40.67a (Rigaku OD, 2019)'
_computing_molecular_graphics 'Olex2 (Dolomanov et al., 2009)'
_computing_publication_material 'Olex2 (Dolomanov et al., 2009)'
_computing_structure_refinement 'ShelXL (Sheldrick, 2015)'
_computing_structure_solution 'ShelXT (Sheldrick, 2015)'
_diffrn_ambient_environment N~2~
_diffrn_ambient_temperature 100.0(1)
_diffrn_detector 'CCD plate'
_diffrn_detector_area_resol_mean 10.4839
_diffrn_detector_type Atlas
_diffrn_measured_fraction_theta_full 0.999
_diffrn_measured_fraction_theta_max 0.983
_diffrn_measurement_details
;
List of Runs (angles in degrees, time in seconds):

  # Type    Start    End  Width  t~exp~   \w     \q     \k     \f   Frames
#--------------------------------------------------------------------------
  1  \w    -74.00  34.00   1.00    1.00    --  -41.68  77.00   0.00  108
  2  \w    -66.00  33.00   1.00    1.00    --  -41.68  38.00 -90.00   99
  3  \w   -116.00 -17.00   1.00    1.00    --  -41.68 -38.00  90.00   99
  4  \w      8.00  42.00   1.00    1.00    --   41.68  81.00  73.38   34
  5  \w      7.00  34.00   1.00    1.00    --   41.68  83.00-122.17   27
  6  \w     81.00 178.00   1.00    3.70    --  106.01  40.00  48.75   97
  7  \w     33.00 132.00   1.00    3.70    --  106.01 -45.00-180.00   99
  8  \w     34.00 135.00   1.00    3.70    --  106.01 -61.00  90.00  101
  9  \w     26.00 108.00   1.00    3.70    --  106.01-102.00-147.00   82
 10  \w     33.00 132.00   1.00    3.70    --  106.01 -45.00 -30.00   99
 11  \w     97.00 178.00   1.00    3.70    --  106.01 125.00 -90.00   81
 12  \w     33.00 112.00   1.00    3.70    --  106.01-125.00  30.00   79
 13  \w     33.00 112.00   1.00    3.70    --  106.01-125.00  90.00   79
 14  \w     23.00 107.00   1.00    3.70    --  106.01 -94.00  90.00   84
 15  \w     23.00 107.00   1.00    3.70    --  106.01 -94.00 -60.00   84
 16  \w     18.00 178.00   1.00    3.70    --  106.01   0.00  30.00  160
 17  \w    -87.00  -6.00   1.00    1.00    --  -41.68 125.00  60.00   81
 18  \w     10.00  36.00   1.00    1.00    --   41.68  75.00-168.86   26
 19  \w      8.00  42.00   1.00    1.00    --   41.68  81.00 -31.90   34
 20  \w     17.00 116.00   1.00    1.00    --   41.68  38.00 -60.00   99
 21  \w      8.00  42.00   1.00    1.00    --   41.68  81.00  43.15   34
 22  \w     77.00 178.00   1.00    3.70    --  106.01  61.00  90.00  101
 23  \w     53.00 178.00   1.00    3.70    --  106.01  15.00-150.00  125
 24  \w     77.00 178.00   1.00    3.70    --  106.01  61.00 -10.35  101
 25  \w     77.00 178.00   1.00    3.70    --  106.01  61.00 -60.00  101
 26  \w     77.00 178.00   1.00    3.70    --  106.01  62.00-167.04  101
 27  \w     77.00 178.00   1.00    3.70    --  106.01  61.00-120.00  101
;
_diffrn_measurement_device 'four-circle diffractometer'
_diffrn_measurement_device_type 'SuperNova, Dual, Cu at home/near, Atlas'
_diffrn_measurement_method '\w scans'
_diffrn_orient_matrix_type 'CrysAlisPro convention (1999,Acta A55,543-557)'
_diffrn_orient_matrix_UB_11 -0.1392908000
_diffrn_orient_matrix_UB_12 0.0678165000
_diffrn_orient_matrix_UB_13 -0.0088912000
_diffrn_orient_matrix_UB_21 0.0467911000
_diffrn_orient_matrix_UB_22 0.0389302000
_diffrn_orient_matrix_UB_23 -0.0959178000
_diffrn_orient_matrix_UB_31 -0.0059976000
_diffrn_orient_matrix_UB_32 -0.1010308000
_diffrn_orient_matrix_UB_33 -0.0295245000
_diffrn_radiation_monochromator mirror
_diffrn_radiation_probe x-ray
_diffrn_radiation_type CuK\a
_diffrn_radiation_wavelength 1.54184
_diffrn_reflns_av_R_equivalents 0.1000
_diffrn_reflns_av_unetI/netI 0.1002
_diffrn_reflns_Laue_measured_fraction_full 0.999
_diffrn_reflns_Laue_measured_fraction_max 0.983
_diffrn_reflns_limit_h_max 14
_diffrn_reflns_limit_h_min -14
_diffrn_reflns_limit_k_max 14
_diffrn_reflns_limit_k_min -16
_diffrn_reflns_limit_l_max 19
_diffrn_reflns_limit_l_min -19
_diffrn_reflns_number 32389
_diffrn_reflns_point_group_measured_fraction_full 0.999
_diffrn_reflns_point_group_measured_fraction_max 0.983
_diffrn_reflns_theta_full 67.684
_diffrn_reflns_theta_max 73.832
_diffrn_reflns_theta_min 2.890
_diffrn_source 'micro-focus sealed X-ray tube'
_diffrn_source_type 'SuperNova (Cu) X-ray Source'
_exptl_absorpt_coefficient_mu 2.702
_exptl_absorpt_correction_T_max 1.000
_exptl_absorpt_correction_T_min 0.825
_exptl_absorpt_correction_type gaussian
_exptl_absorpt_process_details
;
CrysAlisPro 1.171.40.67a (Rigaku Oxford Diffraction, 2019)
Numerical absorption correction based on gaussian integration over
			a multifaceted crystal model
Empirical absorption correction using spherical harmonics,
 implemented in SCALE3 ABSPACK scaling algorithm.
;
_exptl_crystal_colour yellow
_exptl_crystal_colour_primary yellow
_exptl_crystal_density_diffrn 1.342
_exptl_crystal_description irregular
_exptl_crystal_F_000 928
_exptl_crystal_size_max 0.128
_exptl_crystal_size_mid 0.085
_exptl_crystal_size_min 0.054
_refine_diff_density_max 0.421
_refine_diff_density_min -0.459
_refine_diff_density_rms 0.068
_refine_ls_extinction_method none
_refine_ls_goodness_of_fit_ref 0.992
_refine_ls_hydrogen_treatment constr
_refine_ls_matrix_type full
_refine_ls_number_parameters 537
_refine_ls_number_reflns 8649
_refine_ls_number_restraints 0
_refine_ls_restrained_S_all 0.992
_refine_ls_R_factor_all 0.0912
_refine_ls_R_factor_gt 0.0514
_refine_ls_shift/su_max 0.001
_refine_ls_shift/su_mean 0.000
_refine_ls_structure_factor_coef Fsqd
_refine_ls_weighting_details 'w=1/[\s^2^(Fo^2^)+(0.0169P)^2^] where P=(Fo^2^+2Fc^2^)/3'
_refine_ls_weighting_scheme calc
_refine_ls_wR_factor_gt 0.0976
_refine_ls_wR_factor_ref 0.1141
_reflns_Friedel_coverage 0.000
_reflns_number_gt 5776
_reflns_number_total 8649
_reflns_threshold_expression 'I > 2\s(I)'
_cod_data_source_file d2dt00010e2.cif
_cod_data_source_block ms342
_cod_database_code 7709508
_shelx_shelxl_version_number 2018/3
_chemical_oxdiff_formula 'C15 H24 N2 S Cl2'
_shelx_space_group_comment
;
The symmetry employed for this shelxl refinement is uniquely defined
by the following loop, which should always be used as a source of
symmetry information in preference to the above space-group names.
They are only intended as comments.
;
_reflns_odcompleteness_completeness 99.95
_reflns_odcompleteness_iscentric 1
_reflns_odcompleteness_theta 66.97
_olex2_refinement_description
;
1. Fixed Uiso
 At 1.2 times of:
  All C(H) groups, All C(H,H) groups
 At 1.5 times of:
  All C(H,H,H) groups, All O(H) groups
2.a Secondary CH2 refined with riding coordinates:
 C2(H2A,H2B), C3(H3A,H3B), C23(H23A,H23B), C24(H24A,H24B)
2.b Aromatic/amide H refined with riding coordinates:
 C6(H6), C8(H8), C15(H15), C17(H17), C27(H27), C29(H29), C36(H36), C38(H38)
2.c Idealised Me refined as rotating group:
 C10(H10A,H10B,H10C), C11(H11A,H11B,H11C), C12(H12A,H12B,H12C), C19(H19A,H19B,
 H19C), C20(H20A,H20B,H20C), C21(H21A,H21B,H21C), C31(H31A,H31B,H31C), C32(H32A,
 H32B,H32C), C33(H33A,H33B,H33C), C40(H40A,H40B,H40C), C41(H41A,H41B,H41C),
 C42(H42A,H42B,H42C)
2.d Idealised tetrahedral OH refined as rotating group:
 O4(H4), O8(H8A)
;
_olex2_date_sample_data_collection 2020-11-30
_olex2_exptl_crystal_mounting_method 'mounted on a LithoLoop'
_olex2_submission_special_instructions 'No special instructions were received'
_oxdiff_exptl_absorpt_empirical_details
;
Empirical correction (ABSPACK) includes:
- Absorption correction using spherical harmonics
- Frame scaling
;
_oxdiff_exptl_absorpt_empirical_full_max 1.143
_oxdiff_exptl_absorpt_empirical_full_min 0.902

loop_
_space_group_symop_operation_xyz
'x, y, z'
'-x, -y, -z'

loop_
_atom_site_label
_atom_site_type_symbol
_atom_site_fract_x
_atom_site_fract_y
_atom_site_fract_z
_atom_site_U_iso_or_equiv
_atom_site_adp_type
_atom_site_occupancy
_atom_site_site_symmetry_order
_atom_site_calc_flag
_atom_site_refinement_flags_posn
_atom_site_refinement_flags_adp
_atom_site_refinement_flags_occupancy
_atom_site_disorder_assembly
_atom_site_disorder_group
Cl1 Cl 0.49343(7) 0.90359(6) 0.61781(5) 0.02400(15) Uani 1 1 d . . . . .
N1 N 0.6035(2) 1.0119(2) 0.66877(16) 0.0219(5) Uani 1 1 d . . . . .
N2 N 0.3923(2) 1.0818(2) 0.70227(17) 0.0242(5) Uani 1 1 d . . . . .
C1 C 0.4957(3) 1.0052(2) 0.66578(18) 0.0202(6) Uani 1 1 d . . . . .
C2 C 0.4289(3) 1.1612(3) 0.7335(2) 0.0267(6) Uani 1 1 d . . . . .
H2A H 0.389350 1.170983 0.795970 0.032 Uiso 1 1 calc R . . . .
H2B H 0.403545 1.234434 0.698536 0.032 Uiso 1 1 calc R . . . .
C3 C 0.5748(3) 1.1043(3) 0.7199(2) 0.0255(6) Uani 1 1 d . . . . .
H3A H 0.617081 1.155720 0.686836 0.031 Uiso 1 1 calc R . . . .
H3B H 0.602150 1.076097 0.776498 0.031 Uiso 1 1 calc R . . . .
C4 C 0.7312(3) 0.9313(2) 0.64766(19) 0.0212(6) Uani 1 1 d . . . . .
C5 C 0.7716(3) 0.8400(3) 0.7099(2) 0.0256(6) Uani 1 1 d . . . . .
C6 C 0.8981(3) 0.7677(3) 0.6916(2) 0.0303(7) Uani 1 1 d . . . . .
H6 H 0.927979 0.705769 0.732787 0.036 Uiso 1 1 calc R . . . .
C7 C 0.9824(3) 0.7830(3) 0.6150(2) 0.0295(7) Uani 1 1 d . . . . .
C8 C 0.9374(3) 0.8749(3) 0.5547(2) 0.0269(6) Uani 1 1 d . . . . .
H8 H 0.994054 0.885693 0.501797 0.032 Uiso 1 1 calc R . . . .
C9 C 0.8123(3) 0.9504(3) 0.57016(19) 0.0233(6) Uani 1 1 d . . . . .
C10 C 0.7663(3) 1.0490(3) 0.5047(2) 0.0306(7) Uani 1 1 d . . . . .
H10A H 0.693290 1.047527 0.486869 0.046 Uiso 1 1 calc GR . . . .
H10B H 0.835371 1.046083 0.453379 0.046 Uiso 1 1 calc GR . . . .
H10C H 0.740412 1.117418 0.531375 0.046 Uiso 1 1 calc GR . . . .
C11 C 1.1180(3) 0.7003(3) 0.5956(3) 0.0410(9) Uani 1 1 d . . . . .
H11A H 1.121253 0.641288 0.565678 0.062 Uiso 1 1 calc GR . . . .
H11B H 1.147554 0.668217 0.650477 0.062 Uiso 1 1 calc GR . . . .
H11C H 1.173237 0.737870 0.558028 0.062 Uiso 1 1 calc GR . . . .
C12 C 0.6815(3) 0.8206(3) 0.7923(2) 0.0350(8) Uani 1 1 d . . . . .
H12A H 0.648046 0.884238 0.826175 0.053 Uiso 1 1 calc GR . . . .
H12B H 0.727075 0.753443 0.827202 0.053 Uiso 1 1 calc GR . . . .
H12C H 0.610704 0.811296 0.777492 0.053 Uiso 1 1 calc GR . . . .
C13 C 0.2626(3) 1.0895(2) 0.71649(19) 0.0217(6) Uani 1 1 d . . . . .
C14 C 0.1877(3) 1.1523(3) 0.65508(19) 0.0248(6) Uani 1 1 d . . . . .
C15 C 0.0641(3) 1.1565(3) 0.6713(2) 0.0285(7) Uani 1 1 d . . . . .
H15 H 0.012682 1.197885 0.629748 0.034 Uiso 1 1 calc R . . . .
C16 C 0.0122(3) 1.1023(3) 0.7460(2) 0.0282(7) Uani 1 1 d . . . . .
C17 C 0.0872(3) 1.0451(3) 0.8076(2) 0.0281(7) Uani 1 1 d . . . . .
H17 H 0.051567 1.010837 0.860350 0.034 Uiso 1 1 calc R . . . .
C18 C 0.2130(3) 1.0367(3) 0.7941(2) 0.0247(6) Uani 1 1 d . . . . .
C19 C 0.2937(4) 0.9712(3) 0.8604(2) 0.0354(8) Uani 1 1 d . . . . .
H19A H 0.325792 1.018952 0.878956 0.053 Uiso 1 1 calc GR . . . .
H19B H 0.365793 0.908478 0.834276 0.053 Uiso 1 1 calc GR . . . .
H19C H 0.241909 0.943363 0.911290 0.053 Uiso 1 1 calc GR . . . .
C20 C -0.1200(3) 1.1025(3) 0.7591(3) 0.0404(9) Uani 1 1 d . . . . .
H20A H -0.115033 1.037602 0.735812 0.061 Uiso 1 1 calc GR . . . .
H20B H -0.172471 1.170231 0.728436 0.061 Uiso 1 1 calc GR . . . .
H20C H -0.158669 1.099844 0.821729 0.061 Uiso 1 1 calc GR . . . .
C21 C 0.2388(3) 1.2133(3) 0.5733(2) 0.0337(7) Uani 1 1 d . . . . .
H21A H 0.224848 1.192897 0.522194 0.051 Uiso 1 1 calc GR . . . .
H21B H 0.330387 1.193412 0.568128 0.051 Uiso 1 1 calc GR . . . .
H21C H 0.194281 1.293437 0.576212 0.051 Uiso 1 1 calc GR . . . .
Cl2 Cl 0.48990(7) 0.37543(6) 0.11354(5) 0.02690(16) Uani 1 1 d . . . . .
N3 N 0.5927(2) 0.4705(2) 0.18646(16) 0.0226(5) Uani 1 1 d . . . . .
N4 N 0.3827(2) 0.5288(2) 0.22336(16) 0.0235(5) Uani 1 1 d . . . . .
C22 C 0.4882(3) 0.4636(3) 0.17778(18) 0.0223(6) Uani 1 1 d . . . . .
C23 C 0.4146(3) 0.5906(3) 0.27615(19) 0.0244(6) Uani 1 1 d . . . . .
H23A H 0.387580 0.571242 0.339546 0.029 Uiso 1 1 calc R . . . .
H23B H 0.373451 0.671741 0.262090 0.029 Uiso 1 1 calc R . . . .
C24 C 0.5601(3) 0.5522(3) 0.2489(2) 0.0249(6) Uani 1 1 d . . . . .
H24A H 0.586741 0.614920 0.220188 0.030 Uiso 1 1 calc R . . . .
H24B H 0.600840 0.517056 0.299824 0.030 Uiso 1 1 calc R . . . .
C25 C 0.7223(3) 0.4027(3) 0.15170(19) 0.0220(6) Uani 1 1 d . . . . .
C26 C 0.7757(3) 0.2955(3) 0.1926(2) 0.0257(6) Uani 1 1 d . . . . .
C27 C 0.9025(3) 0.2336(3) 0.1602(2) 0.0283(7) Uani 1 1 d . . . . .
H27 H 0.940356 0.160939 0.187474 0.034 Uiso 1 1 calc R . . . .
C28 C 0.9765(3) 0.2743(3) 0.0887(2) 0.0282(7) Uani 1 1 d . . . . .
C29 C 0.9201(3) 0.3819(3) 0.0509(2) 0.0256(6) Uani 1 1 d . . . . .
H29 H 0.970170 0.411255 0.003196 0.031 Uiso 1 1 calc R . . . .
C30 C 0.7938(3) 0.4477(2) 0.08025(19) 0.0220(6) Uani 1 1 d . . . . .
C31 C 0.7353(3) 0.5628(3) 0.0368(2) 0.0286(7) Uani 1 1 d . . . . .
H31A H 0.746529 0.615942 0.065443 0.043 Uiso 1 1 calc GR . . . .
H31B H 0.644057 0.581085 0.041870 0.043 Uiso 1 1 calc GR . . . .
H31C H 0.777287 0.566323 -0.025068 0.043 Uiso 1 1 calc GR . . . .
C32 C 1.1120(3) 0.2029(3) 0.0530(3) 0.0406(9) Uani 1 1 d . . . . .
H32A H 1.114696 0.168708 0.003142 0.061 Uiso 1 1 calc GR . . . .
H32B H 1.145622 0.144850 0.098628 0.061 Uiso 1 1 calc GR . . . .
H32C H 1.164041 0.248654 0.033892 0.061 Uiso 1 1 calc GR . . . .
C33 C 0.6978(3) 0.2474(3) 0.2682(2) 0.0323(7) Uani 1 1 d . . . . .
H33A H 0.652871 0.300383 0.312060 0.049 Uiso 1 1 calc GR . . . .
H33B H 0.754360 0.178123 0.294611 0.049 Uiso 1 1 calc GR . . . .
H33C H 0.635445 0.232505 0.247232 0.049 Uiso 1 1 calc GR . . . .
C34 C 0.2538(3) 0.5421(3) 0.22650(19) 0.0225(6) Uani 1 1 d . . . . .
C35 C 0.1901(3) 0.6169(3) 0.16292(19) 0.0237(6) Uani 1 1 d . . . . .
C36 C 0.0635(3) 0.6323(3) 0.1704(2) 0.0273(7) Uani 1 1 d . . . . .
H36 H 0.018046 0.682938 0.128475 0.033 Uiso 1 1 calc R . . . .
C37 C 0.0008(3) 0.5762(3) 0.2373(2) 0.0271(6) Uani 1 1 d . . . . .
C38 C 0.0677(3) 0.5045(3) 0.2998(2) 0.0279(7) Uani 1 1 d . . . . .
H38 H 0.025172 0.467311 0.346703 0.034 Uiso 1 1 calc R . . . .
C39 C 0.1946(3) 0.4856(3) 0.2957(2) 0.0265(6) Uani 1 1 d . . . . .
C40 C 0.2650(4) 0.4053(3) 0.3631(2) 0.0392(8) Uani 1 1 d . . . . .
H40A H 0.355124 0.369380 0.335885 0.059 Uiso 1 1 calc GR . . . .
H40B H 0.227483 0.348977 0.386724 0.059 Uiso 1 1 calc GR . . . .
H40C H 0.258203 0.445499 0.410627 0.059 Uiso 1 1 calc GR . . . .
C41 C -0.1340(3) 0.5903(3) 0.2415(2) 0.0354(8) Uani 1 1 d . . . . .
H41A H -0.175274 0.659396 0.206787 0.053 Uiso 1 1 calc GR . . . .
H41B H -0.180793 0.593042 0.302424 0.053 Uiso 1 1 calc GR . . . .
H41C H -0.134073 0.527531 0.217990 0.053 Uiso 1 1 calc GR . . . .
C42 C 0.2557(4) 0.6762(3) 0.0885(2) 0.0362(8) Uani 1 1 d . . . . .
H42A H 0.307001 0.703818 0.110418 0.054 Uiso 1 1 calc GR . . . .
H42B H 0.191702 0.738764 0.061451 0.054 Uiso 1 1 calc GR . . . .
H42C H 0.311420 0.624902 0.044883 0.054 Uiso 1 1 calc GR . . . .
S1 S 0.48756(7) 0.65597(6) 0.49283(5) 0.02376(16) Uani 1 1 d . . . . .
O1 O 0.5074(2) 0.7419(2) 0.52196(16) 0.0326(5) Uani 1 1 d . . . . .
O2 O 0.4258(2) 0.59529(19) 0.56459(15) 0.0328(5) Uani 1 1 d . . . . .
O3 O 0.4241(3) 0.6905(2) 0.42089(17) 0.0478(7) Uani 1 1 d . . . . .
O4 O 0.6254(2) 0.5698(2) 0.46141(19) 0.0392(6) Uani 1 1 d . . . . .
H4 H 0.620474 0.512484 0.450581 0.059 Uiso 1 1 calc GR . . . .
S2 S 0.51343(7) 0.15553(6) -0.05043(4) 0.02048(15) Uani 1 1 d . . . . .
O5 O 0.5059(2) 0.19812(19) 0.02757(14) 0.0314(5) Uani 1 1 d . . . . .
O6 O 0.4065(2) 0.12203(18) -0.04499(14) 0.0277(5) Uani 1 1 d . . . . .
O7 O 0.5338(2) 0.22673(17) -0.12994(13) 0.0247(4) Uani 1 1 d . . . . .
O8 O 0.6368(2) 0.04577(18) -0.06244(14) 0.0254(5) Uani 1 1 d . . . . .
H8A H 0.623744 -0.005940 -0.026341 0.038 Uiso 1 1 calc GR . . . .

loop_
_atom_site_aniso_label
_atom_site_aniso_U_11
_atom_site_aniso_U_22
_atom_site_aniso_U_33
_atom_site_aniso_U_23
_atom_site_aniso_U_13
_atom_site_aniso_U_12
Cl1 0.0251(3) 0.0230(3) 0.0281(3) -0.0066(3) -0.0055(3) -0.0114(3)
N1 0.0221(12) 0.0222(13) 0.0252(12) -0.0029(10) -0.0069(9) -0.0109(10)
N2 0.0223(12) 0.0240(13) 0.0291(13) -0.0063(10) -0.0058(10) -0.0095(10)
C1 0.0229(14) 0.0186(14) 0.0195(13) 0.0004(11) -0.0056(10) -0.0084(11)
C2 0.0238(15) 0.0244(16) 0.0360(16) -0.0085(13) -0.0080(12) -0.0096(12)
C3 0.0249(15) 0.0221(15) 0.0342(16) -0.0071(12) -0.0083(12) -0.0103(12)
C4 0.0221(14) 0.0219(15) 0.0247(14) -0.0042(11) -0.0061(11) -0.0115(12)
C5 0.0283(16) 0.0241(16) 0.0280(15) -0.0008(12) -0.0101(12) -0.0117(13)
C6 0.0304(17) 0.0252(17) 0.0372(17) 0.0036(13) -0.0125(13) -0.0120(13)
C7 0.0236(15) 0.0280(17) 0.0394(18) -0.0048(14) -0.0077(13) -0.0107(13)
C8 0.0262(16) 0.0307(17) 0.0291(15) -0.0040(13) -0.0037(12) -0.0167(13)
C9 0.0259(15) 0.0257(16) 0.0251(14) -0.0026(12) -0.0076(12) -0.0151(12)
C10 0.0279(16) 0.0306(17) 0.0331(16) 0.0019(13) -0.0080(13) -0.0122(13)
C11 0.0251(17) 0.035(2) 0.059(2) -0.0028(17) -0.0070(16) -0.0096(15)
C12 0.0350(18) 0.0320(18) 0.0344(17) 0.0060(14) -0.0079(14) -0.0128(14)
C13 0.0212(14) 0.0212(15) 0.0261(14) -0.0062(12) -0.0047(11) -0.0099(11)
C14 0.0245(15) 0.0276(16) 0.0238(14) -0.0068(12) -0.0061(11) -0.0087(12)
C15 0.0279(16) 0.0263(16) 0.0337(16) -0.0051(13) -0.0100(13) -0.0095(13)
C16 0.0243(15) 0.0250(16) 0.0353(16) -0.0101(13) -0.0014(12) -0.0091(12)
C17 0.0325(17) 0.0244(16) 0.0276(15) -0.0031(13) 0.0002(12) -0.0147(13)
C18 0.0291(16) 0.0221(15) 0.0261(14) -0.0042(12) -0.0086(12) -0.0103(12)
C19 0.043(2) 0.0336(19) 0.0349(17) 0.0044(14) -0.0179(15) -0.0177(15)
C20 0.0227(17) 0.039(2) 0.060(2) -0.0079(17) -0.0057(15) -0.0128(15)
C21 0.0381(19) 0.041(2) 0.0278(16) 0.0020(14) -0.0089(13) -0.0220(16)
Cl2 0.0261(4) 0.0311(4) 0.0287(3) -0.0107(3) -0.0032(3) -0.0139(3)
N3 0.0238(13) 0.0224(13) 0.0257(12) -0.0056(10) -0.0039(10) -0.0122(10)
N4 0.0254(13) 0.0249(13) 0.0244(12) -0.0069(10) -0.0049(10) -0.0118(11)
C22 0.0246(15) 0.0252(15) 0.0206(13) -0.0018(11) -0.0034(11) -0.0139(12)
C23 0.0283(16) 0.0235(15) 0.0245(14) -0.0051(12) -0.0059(11) -0.0114(12)
C24 0.0294(16) 0.0217(15) 0.0268(14) -0.0056(12) -0.0088(12) -0.0095(12)
C25 0.0198(14) 0.0233(15) 0.0254(14) -0.0044(12) -0.0053(11) -0.0094(12)
C26 0.0314(16) 0.0215(15) 0.0275(15) -0.0019(12) -0.0075(12) -0.0127(13)
C27 0.0291(16) 0.0206(15) 0.0336(16) -0.0022(13) -0.0077(13) -0.0071(12)
C28 0.0246(16) 0.0260(16) 0.0351(16) -0.0071(13) -0.0052(12) -0.0094(13)
C29 0.0263(15) 0.0271(16) 0.0275(15) -0.0027(12) -0.0038(12) -0.0154(13)
C30 0.0246(15) 0.0211(15) 0.0242(14) -0.0025(11) -0.0072(11) -0.0112(12)
C31 0.0305(16) 0.0253(16) 0.0274(15) 0.0028(13) -0.0067(12) -0.0100(13)
C32 0.0297(18) 0.038(2) 0.048(2) -0.0036(16) -0.0038(15) -0.0097(15)
C33 0.0413(19) 0.0271(17) 0.0275(16) -0.0004(13) -0.0012(13) -0.0166(15)
C34 0.0215(14) 0.0229(15) 0.0249(14) -0.0063(12) -0.0053(11) -0.0079(12)
C35 0.0284(15) 0.0253(16) 0.0208(13) -0.0041(12) -0.0052(11) -0.0126(13)
C36 0.0275(16) 0.0270(16) 0.0294(15) -0.0048(13) -0.0084(12) -0.0098(13)
C37 0.0234(15) 0.0260(16) 0.0326(16) -0.0104(13) -0.0039(12) -0.0079(12)
C38 0.0299(16) 0.0270(17) 0.0268(15) 0.0007(13) -0.0028(12) -0.0142(13)
C39 0.0281(16) 0.0250(16) 0.0267(15) -0.0012(12) -0.0061(12) -0.0107(13)
C40 0.039(2) 0.043(2) 0.0388(19) 0.0111(16) -0.0161(15) -0.0209(17)
C41 0.0247(16) 0.038(2) 0.047(2) -0.0104(16) -0.0088(14) -0.0113(14)
C42 0.046(2) 0.047(2) 0.0264(16) 0.0048(15) -0.0133(14) -0.0285(17)
S1 0.0297(4) 0.0207(4) 0.0234(3) -0.0010(3) -0.0069(3) -0.0117(3)
O1 0.0314(12) 0.0312(13) 0.0397(13) -0.0113(10) -0.0042(10) -0.0147(10)
O2 0.0408(13) 0.0252(12) 0.0299(11) -0.0045(9) 0.0041(10) -0.0164(10)
O3 0.085(2) 0.0253(13) 0.0379(14) 0.0012(11) -0.0355(14) -0.0130(13)
O4 0.0306(13) 0.0349(14) 0.0565(16) -0.0183(12) 0.0028(11) -0.0177(11)
S2 0.0242(3) 0.0177(3) 0.0195(3) 0.0003(3) -0.0040(2) -0.0091(3)
O5 0.0433(14) 0.0263(12) 0.0238(11) -0.0009(9) -0.0086(9) -0.0120(10)
O6 0.0260(11) 0.0249(11) 0.0337(11) 0.0026(9) -0.0087(9) -0.0121(9)
O7 0.0367(12) 0.0206(11) 0.0192(10) 0.0025(8) -0.0069(8) -0.0145(9)
O8 0.0246(11) 0.0204(11) 0.0271(10) 0.0015(8) -0.0028(8) -0.0077(8)

loop_
_atom_type_symbol
_atom_type_description
_atom_type_scat_dispersion_real
_atom_type_scat_dispersion_imag
_atom_type_scat_source
C C 0.0181 0.0091 'International Tables Vol C Tables 4.2.6.8 and 6.1.1.4'
H H 0.0000 0.0000 'International Tables Vol C Tables 4.2.6.8 and 6.1.1.4'
Cl Cl 0.3639 0.7018 'International Tables Vol C Tables 4.2.6.8 and 6.1.1.4'
N N 0.0311 0.0180 'International Tables Vol C Tables 4.2.6.8 and 6.1.1.4'
O O 0.0492 0.0322 'International Tables Vol C Tables 4.2.6.8 and 6.1.1.4'
S S 0.3331 0.5567 'International Tables Vol C Tables 4.2.6.8 and 6.1.1.4'

loop_
_exptl_crystal_face_index_h
_exptl_crystal_face_index_k
_exptl_crystal_face_index_l
_exptl_crystal_face_perp_dist
-3 -7 -8 0.0155
2 6 -6 0.0682
3 7 8 0.0378
0 -2 9 0.0476
-8 -5 -4 0.0292
-1 7 4 0.0374
7 6 5 0.0259
1 -7 -4 0.0177

loop_
_geom_angle_atom_site_label_1
_geom_angle_atom_site_label_2
_geom_angle_atom_site_label_3
_geom_angle
_geom_angle_site_symmetry_1
_geom_angle_site_symmetry_3
_geom_angle_publ_flag
C1 N1 C3 109.0(2) . . ?
C1 N1 C4 128.3(3) . . ?
C4 N1 C3 121.0(2) . . ?
C1 N2 C2 108.9(3) . . ?
C1 N2 C13 127.7(3) . . ?
C13 N2 C2 123.3(2) . . ?
N1 C1 Cl1 121.7(2) . . ?
N2 C1 Cl1 123.0(2) . . ?
N2 C1 N1 115.3(3) . . ?
N2 C2 C3 102.8(2) . . ?
N1 C3 C2 102.9(2) . . ?
C5 C4 N1 118.0(3) . . ?
C9 C4 N1 119.2(3) . . ?
C9 C4 C5 122.7(3) . . ?
C4 C5 C12 121.5(3) . . ?
C6 C5 C4 117.2(3) . . ?
C6 C5 C12 121.2(3) . . ?
C7 C6 C5 122.2(3) . . ?
C6 C7 C8 118.4(3) . . ?
C6 C7 C11 120.7(3) . . ?
C8 C7 C11 120.8(3) . . ?
C9 C8 C7 121.8(3) . . ?
C4 C9 C10 121.4(3) . . ?
C8 C9 C4 117.7(3) . . ?
C8 C9 C10 120.9(3) . . ?
C14 C13 N2 120.0(3) . . ?
C18 C13 N2 118.3(3) . . ?
C18 C13 C14 121.6(3) . . ?
C13 C14 C21 121.9(3) . . ?
C15 C14 C13 117.9(3) . . ?
C15 C14 C21 120.2(3) . . ?
C14 C15 C16 122.5(3) . . ?
C15 C16 C20 121.2(3) . . ?
C17 C16 C15 118.1(3) . . ?
C17 C16 C20 120.7(3) . . ?
C16 C17 C18 121.9(3) . . ?
C13 C18 C19 121.1(3) . . ?
C17 C18 C13 118.0(3) . . ?
C17 C18 C19 120.9(3) . . ?
C22 N3 C24 109.7(3) . . ?
C22 N3 C25 127.6(3) . . ?
C25 N3 C24 122.3(2) . . ?
C22 N4 C23 109.2(3) . . ?
C22 N4 C34 128.2(3) . . ?
C34 N4 C23 122.6(2) . . ?
N3 C22 Cl2 122.6(2) . . ?
N4 C22 Cl2 122.6(2) . . ?
N4 C22 N3 114.8(3) . . ?
N4 C23 C24 103.3(2) . . ?
N3 C24 C23 102.8(2) . . ?
C26 C25 N3 119.0(3) . . ?
C26 C25 C30 121.9(3) . . ?
C30 C25 N3 119.0(3) . . ?
C25 C26 C33 121.5(3) . . ?
C27 C26 C25 117.9(3) . . ?
C27 C26 C33 120.6(3) . . ?
C26 C27 C28 122.2(3) . . ?
C27 C28 C32 120.7(3) . . ?
C29 C28 C27 118.0(3) . . ?
C29 C28 C32 121.3(3) . . ?
C30 C29 C28 122.4(3) . . ?
C25 C30 C31 121.4(3) . . ?
C29 C30 C25 117.6(3) . . ?
C29 C30 C31 121.0(3) . . ?
C35 C34 N4 118.6(3) . . ?
C39 C34 N4 118.6(3) . . ?
C39 C34 C35 122.7(3) . . ?
C34 C35 C42 121.9(3) . . ?
C36 C35 C34 117.2(3) . . ?
C36 C35 C42 120.9(3) . . ?
C35 C36 C37 122.3(3) . . ?
C36 C37 C38 118.2(3) . . ?
C36 C37 C41 121.2(3) . . ?
C38 C37 C41 120.5(3) . . ?
C39 C38 C37 122.0(3) . . ?
C34 C39 C40 121.8(3) . . ?
C38 C39 C34 117.5(3) . . ?
C38 C39 C40 120.6(3) . . ?
O1 S1 O2 112.32(14) . . ?
O1 S1 O4 104.76(14) . . ?
O2 S1 O4 105.28(15) . . ?
O3 S1 O1 115.07(15) . . ?
O3 S1 O2 110.95(18) . . ?
O3 S1 O4 107.67(17) . . ?
O5 S2 O6 113.04(14) . . ?
O5 S2 O7 113.92(13) . . ?
O5 S2 O8 108.12(13) . . ?
O6 S2 O8 105.28(13) . . ?
O7 S2 O6 111.92(13) . . ?
O7 S2 O8 103.66(12) . . ?

loop_
_geom_bond_atom_site_label_1
_geom_bond_atom_site_label_2
_geom_bond_distance
_geom_bond_site_symmetry_2
_geom_bond_publ_flag
Cl1 C1 1.692(3) . ?
N1 C1 1.316(4) . ?
N1 C3 1.485(4) . ?
N1 C4 1.439(4) . ?
N2 C1 1.304(4) . ?
N2 C2 1.496(4) . ?
N2 C13 1.439(4) . ?
C2 C3 1.536(4) . ?
C4 C5 1.407(4) . ?
C4 C9 1.392(4) . ?
C5 C6 1.389(5) . ?
C5 C12 1.501(5) . ?
C6 C7 1.389(5) . ?
C7 C8 1.403(5) . ?
C7 C11 1.511(5) . ?
C8 C9 1.388(5) . ?
C9 C10 1.507(4) . ?
C13 C14 1.401(4) . ?
C13 C18 1.400(5) . ?
C14 C15 1.382(5) . ?
C14 C21 1.506(5) . ?
C15 C16 1.390(5) . ?
C16 C17 1.390(5) . ?
C16 C20 1.506(5) . ?
C17 C18 1.393(5) . ?
C18 C19 1.506(4) . ?
Cl2 C22 1.695(3) . ?
N3 C22 1.310(4) . ?
N3 C24 1.486(4) . ?
N3 C25 1.437(4) . ?
N4 C22 1.307(4) . ?
N4 C23 1.490(4) . ?
N4 C34 1.436(4) . ?
C23 C24 1.531(4) . ?
C25 C26 1.400(4) . ?
C25 C30 1.407(4) . ?
C26 C27 1.385(5) . ?
C26 C33 1.508(4) . ?
C27 C28 1.396(5) . ?
C28 C29 1.393(5) . ?
C28 C32 1.501(5) . ?
C29 C30 1.384(4) . ?
C30 C31 1.503(4) . ?
C34 C35 1.404(4) . ?
C34 C39 1.394(5) . ?
C35 C36 1.387(5) . ?
C35 C42 1.500(5) . ?
C36 C37 1.392(5) . ?
C37 C38 1.395(5) . ?
C37 C41 1.499(5) . ?
C38 C39 1.390(5) . ?
C39 C40 1.508(4) . ?
S1 O1 1.434(2) . ?
S1 O2 1.464(2) . ?
S1 O3 1.432(2) . ?
S1 O4 1.570(3) . ?
S2 O5 1.435(2) . ?
S2 O6 1.468(2) . ?
S2 O7 1.449(2) . ?
S2 O8 1.582(2) . ?

loop_
_exptl_oxdiff_crystal_face_indexfrac_h
_exptl_oxdiff_crystal_face_indexfrac_k
_exptl_oxdiff_crystal_face_indexfrac_l
_exptl_oxdiff_crystal_face_x
_exptl_oxdiff_crystal_face_y
_exptl_oxdiff_crystal_face_z
-3.3993 -6.8939 -7.7520 0.0749 0.3161 0.9458
1.8551 6.1237 -5.5854 0.2066 0.8609 -0.4649
3.4175 6.9636 7.6575 -0.0719 -0.3035 -0.9501
0.0423 -2.1235 9.2798 -0.2324 -0.9708 -0.0597
-7.5147 -4.5466 -3.5945 0.7704 -0.1838 0.6105
-1.1346 6.8523 3.7085 0.5898 -0.1420 -0.7950
6.8352 6.3582 4.5229 -0.5611 0.1335 -0.8169
0.5828 -7.1634 -3.9596 -0.5318 0.1282 0.8371
